data_7061350
loop_
_publ_author_name
'Podjed, Nina'
'Modec, Barbara'
'Cl\'erac, Rodolphe'
'Rouzi\`eres, Mathieu'
'Alcaide, Mar\'ia M.'
'L\'opez-Serrano, Joaqu\'in'

_publ_section_title
;
 Structural diversity and magnetic properties of copper(ii) quinaldinate
 compounds with amino alcohols
;
_journal_issue 15
_journal_name_full 'New Journal of Chemistry'
_journal_page_first 6899
_journal_page_last 6920
_journal_paper_doi 10.1039/D2NJ00296E
_journal_volume 46
_journal_year 2022
_chemical_formula_moiety 'C26 H28 Cu2 N4 O6, 2(C3 H9 N O), 2(C H4 O)'
_chemical_formula_sum 'C34 H54 Cu2 N6 O10'
_chemical_formula_weight 833.91
_space_group_crystal_system monoclinic
_space_group_IT_number 14
_space_group_name_Hall '-P 2ybc'
_space_group_name_H-M_alt 'P 1 21/c 1'
_atom_sites_solution_hydrogens mixed
_atom_sites_solution_primary dual
_audit_creation_date 2021-03-10
_audit_creation_method
;
Olex2 1.2
(compiled 2018.05.29 svn.r3508 for OlexSys, GUI svn.r5506)
;
_audit_update_record
;
2021-04-12 deposited with the CCDC.	2022-03-01 downloaded from the CCDC.
;
_cell_angle_alpha 90
_cell_angle_beta 110.038(4)
_cell_angle_gamma 90
_cell_formula_units_Z 2
_cell_length_a 12.0521(4)
_cell_length_b 12.0235(3)
_cell_length_c 14.0783(6)
_cell_measurement_reflns_used 9487
_cell_measurement_temperature 150.00(10)
_cell_measurement_theta_max 30.1080
_cell_measurement_theta_min 3.3630
_cell_volume 1916.57(12)
_computing_cell_refinement 'CrysAlisPro 1.171.40.68a (Rigaku OD, 2019)'
_computing_data_collection 'CrysAlisPro 1.171.40.68a (Rigaku OD, 2019)'
_computing_data_reduction 'CrysAlisPro 1.171.40.68a (Rigaku OD, 2019)'
_computing_molecular_graphics 'Olex2 (Dolomanov et al., 2009)'
_computing_publication_material 'Olex2 (Dolomanov et al., 2009)'
_computing_structure_refinement 'ShelXL (Sheldrick, 2015)'
_computing_structure_solution 'ShelXT (Sheldrick, 2015)'
_diffrn_ambient_environment N~2~
_diffrn_ambient_temperature 150.00(10)
_diffrn_detector 'CCD plate'
_diffrn_detector_area_resol_mean 10.4933
_diffrn_detector_type Atlas
_diffrn_measured_fraction_theta_full 0.999
_diffrn_measured_fraction_theta_max 0.925
_diffrn_measurement_details
;
List of Runs (angles in degrees, time in seconds):

  # Type    Start    End  Width  t~exp~   \w     \q     \k     \f   Frames
#--------------------------------------------------------------------------
  1  \w    -62.00  40.00   1.00   60.00    --   14.05 -37.00-180.00  102
  2  \w    -12.00  90.00   1.00   60.00    --   14.05  37.00 150.00  102
  3  \w    -15.00  56.00   1.00   60.00    --   14.05 -99.00 -30.00   71
  4  \w    -32.00  96.00   1.00   60.00    --   14.05  19.00 -90.00  128
  5  \w    -42.00  17.00   1.00   60.00    --  -14.36 -77.00 120.00   59
;
_diffrn_measurement_device 'four-circle diffractometer'
_diffrn_measurement_device_type 'SuperNova, Dual, Cu at home/near, Atlas'
_diffrn_measurement_method '\w scans'
_diffrn_orient_matrix_type 'CrysAlisPro convention (1999,Acta A55,543-557)'
_diffrn_orient_matrix_UB_11 0.0597087000
_diffrn_orient_matrix_UB_12 0.0170121000
_diffrn_orient_matrix_UB_13 0.0127742000
_diffrn_orient_matrix_UB_21 0.0011761000
_diffrn_orient_matrix_UB_22 0.0148999000
_diffrn_orient_matrix_UB_23 0.0490730000
_diffrn_orient_matrix_UB_31 0.0189833000
_diffrn_orient_matrix_UB_32 -0.0544842000
_diffrn_orient_matrix_UB_33 0.0174030000
_diffrn_radiation_monochromator mirror
_diffrn_radiation_probe x-ray
_diffrn_radiation_type MoK\a
_diffrn_radiation_wavelength 0.71073
_diffrn_reflns_av_R_equivalents 0.0304
_diffrn_reflns_av_unetI/netI 0.0285
_diffrn_reflns_Laue_measured_fraction_full 0.999
_diffrn_reflns_Laue_measured_fraction_max 0.925
_diffrn_reflns_limit_h_max 17
_diffrn_reflns_limit_h_min -15
_diffrn_reflns_limit_k_max 16
_diffrn_reflns_limit_k_min -16
_diffrn_reflns_limit_l_max 17
_diffrn_reflns_limit_l_min -19
_diffrn_reflns_number 23793
_diffrn_reflns_point_group_measured_fraction_full 0.999
_diffrn_reflns_point_group_measured_fraction_max 0.925
_diffrn_reflns_theta_full 25.242
_diffrn_reflns_theta_max 30.323
_diffrn_reflns_theta_min 2.471
_diffrn_source 'micro-focus sealed X-ray tube'
_diffrn_source_type 'SuperNova (Mo) X-ray Source'
_exptl_absorpt_coefficient_mu 1.172
_exptl_absorpt_correction_T_max 1.00000
_exptl_absorpt_correction_T_min 0.76768
_exptl_absorpt_correction_type multi-scan
_exptl_absorpt_process_details
;
CrysAlisPro 1.171.40.68a (Rigaku Oxford Diffraction, 2019)
Empirical absorption correction using spherical harmonics,
 implemented in SCALE3 ABSPACK scaling algorithm.
;
_exptl_crystal_colour blue
_exptl_crystal_density_diffrn 1.445
_exptl_crystal_description plate
_exptl_crystal_F_000 876
_exptl_crystal_size_max 0.25
_exptl_crystal_size_mid 0.2
_exptl_crystal_size_min 0.03
_refine_diff_density_max 0.392
_refine_diff_density_min -0.362
_refine_diff_density_rms 0.059
_refine_ls_extinction_method none
_refine_ls_goodness_of_fit_ref 1.075
_refine_ls_hydrogen_treatment mixed
_refine_ls_matrix_type full
_refine_ls_number_parameters 260
_refine_ls_number_reflns 5314
_refine_ls_number_restraints 0
_refine_ls_restrained_S_all 1.075
_refine_ls_R_factor_all 0.0405
_refine_ls_R_factor_gt 0.0282
_refine_ls_shift/su_max 0.001
_refine_ls_shift/su_mean 0.000
_refine_ls_structure_factor_coef Fsqd
_refine_ls_weighting_details 'w=1/[\s^2^(Fo^2^)+(0.0246P)^2^+0.8793P] where P=(Fo^2^+2Fc^2^)/3'
_refine_ls_weighting_scheme calc
_refine_ls_wR_factor_gt 0.0627
_refine_ls_wR_factor_ref 0.0677
_reflns_Friedel_coverage 0.000
_reflns_number_gt 4428
_reflns_number_total 5314
_reflns_threshold_expression 'I > 2\s(I)'
_cod_data_source_file d2nj00296e2.cif
_cod_data_source_block anti11d2MeOH2(3a1pOH)
_cod_depositor_comments 'Adding full bibliography for 7061330--7061353.cif.'
_cod_database_code 7061350
_shelx_shelxl_version_number 2018/3
_shelx_space_group_comment
;
The symmetry employed for this shelxl refinement is uniquely defined
by the following loop, which should always be used as a source of
symmetry information in preference to the above space-group names.
They are only intended as comments.
;
_shelx_estimated_absorpt_t_max 0.966
_shelx_estimated_absorpt_t_min 0.758
_reflns_odcompleteness_completeness 99.89
_reflns_odcompleteness_iscentric 1
_reflns_odcompleteness_theta 27.50
_olex2_refinement_description
;
1. Fixed Uiso
 At 1.2 times of:
  All C(H) groups, All C(H,H) groups
 At 1.5 times of:
  All C(H,H,H) groups
2.a Secondary CH2 refined with riding coordinates:
 C21(H21A,H21B), C22(H22A,H22B), C23(H23A,H23B), C31(H31A,H31B), C32(H32A,
 H32B), C33(H33A,H33B)
2.b Aromatic/amide H refined with riding coordinates:
 C11(H11), C12(H12), C13(H13), C14(H14), C16(H16), C17(H17)
2.c Idealised Me refined as rotating group:
 C41(H41A,H41B,H41C)
;
_oxdiff_exptl_absorpt_empirical_details
;
Empirical correction (ABSPACK) includes:
- Absorption correction using spherical harmonics
- Frame scaling
;
_oxdiff_exptl_absorpt_empirical_full_max 1.587
_oxdiff_exptl_absorpt_empirical_full_min 0.635

loop_
_space_group_symop_operation_xyz
'x, y, z'
'-x, y+1/2, -z+1/2'
'-x, -y, -z'
'x, -y-1/2, z-1/2'

loop_
_atom_site_label
_atom_site_type_symbol
_atom_site_fract_x
_atom_site_fract_y
_atom_site_fract_z
_atom_site_U_iso_or_equiv
_atom_site_adp_type
_atom_site_occupancy
_atom_site_site_symmetry_order
_atom_site_calc_flag
_atom_site_refinement_flags_posn
_atom_site_refinement_flags_adp
_atom_site_refinement_flags_occupancy
_atom_site_disorder_assembly
_atom_site_disorder_group
Cu1 Cu 0.57061(2) 0.39464(2) 0.54157(2) 0.01499(6) Uani 1 1 d . . . . .
O1 O 0.65517(10) 0.39140(8) 0.70949(8) 0.0221(2) Uani 1 1 d . . . . .
O2 O 0.57958(9) 0.53291(8) 0.47419(8) 0.0202(2) Uani 1 1 d . . . . .
O3 O 0.88257(11) 0.19492(11) 0.69643(10) 0.0313(3) Uani 1 1 d . . . . .
H3 H 0.9332(19) 0.1738(18) 0.6725(17) 0.040(6) Uiso 1 1 d . . . . .
O4 O 0.95121(12) 0.63143(12) 0.88204(11) 0.0374(3) Uani 1 1 d . . . . .
H4 H 0.933(2) 0.564(2) 0.879(2) 0.067(9) Uiso 1 1 d . . . . .
O11 O 0.66313(11) 0.28281(10) 0.84005(9) 0.0302(3) Uani 1 1 d . . . . .
N1 N 0.51791(10) 0.24419(9) 0.57840(9) 0.0160(2) Uani 1 1 d . . . . .
N2 N 0.71958(12) 0.33324(11) 0.53124(11) 0.0184(3) Uani 1 1 d . . . . .
H2A H 0.7027(16) 0.2988(15) 0.4780(15) 0.023(5) Uiso 1 1 d . . . . .
H2B H 0.7481(16) 0.2877(16) 0.5787(15) 0.027(5) Uiso 1 1 d . . . . .
N3 N 0.91398(16) 0.41397(14) 0.88621(16) 0.0392(4) Uani 1 1 d . . . . .
H3A H 0.928(2) 0.387(2) 0.950(2) 0.058(8) Uiso 1 1 d . . . . .
H3B H 0.848(3) 0.396(2) 0.847(2) 0.069(9) Uiso 1 1 d . . . . .
C10 C 0.44565(12) 0.17203(11) 0.50898(12) 0.0182(3) Uani 1 1 d . . . . .
C11 C 0.41964(14) 0.19181(13) 0.40536(12) 0.0232(3) Uani 1 1 d . . . . .
H11 H 0.450207 0.254278 0.384097 0.028 Uiso 1 1 calc R . . . .
C12 C 0.34945(15) 0.11940(14) 0.33566(14) 0.0290(4) Uani 1 1 d . . . . .
H12 H 0.333675 0.132349 0.267149 0.035 Uiso 1 1 calc R . . . .
C13 C 0.30065(14) 0.02522(14) 0.36644(15) 0.0317(4) Uani 1 1 d . . . . .
H13 H 0.252574 -0.023079 0.318180 0.038 Uiso 1 1 calc R . . . .
C14 C 0.32357(14) 0.00477(13) 0.46631(15) 0.0293(4) Uani 1 1 d . . . . .
H14 H 0.290612 -0.057270 0.485861 0.035 Uiso 1 1 calc R . . . .
C15 C 0.39733(13) 0.07719(12) 0.54104(13) 0.0220(3) Uani 1 1 d . . . . .
C16 C 0.42606(15) 0.05921(13) 0.64510(14) 0.0266(4) Uani 1 1 d . . . . .
H16 H 0.393998 -0.000989 0.668189 0.032 Uiso 1 1 calc R . . . .
C17 C 0.50136(15) 0.13048(12) 0.71252(13) 0.0239(3) Uani 1 1 d . . . . .
H17 H 0.522960 0.117863 0.781670 0.029 Uiso 1 1 calc R . . . .
C18 C 0.54580(13) 0.22312(12) 0.67611(12) 0.0184(3) Uani 1 1 d . . . . .
C19 C 0.62863(13) 0.30634(13) 0.74851(12) 0.0204(3) Uani 1 1 d . . . . .
C21 C 0.81313(14) 0.41412(13) 0.53534(13) 0.0256(3) Uani 1 1 d . . . . .
H21A H 0.880080 0.375212 0.527708 0.031 Uiso 1 1 calc R . . . .
H21B H 0.839473 0.450492 0.600803 0.031 Uiso 1 1 calc R . . . .
C22 C 0.76955(14) 0.50089(13) 0.45304(14) 0.0262(3) Uani 1 1 d . . . . .
H22A H 0.731049 0.463761 0.388999 0.031 Uiso 1 1 calc R . . . .
H22B H 0.836850 0.541271 0.447707 0.031 Uiso 1 1 calc R . . . .
C23 C 0.68367(14) 0.58333(13) 0.47182(15) 0.0267(4) Uani 1 1 d . . . . .
H23A H 0.722178 0.620718 0.535739 0.032 Uiso 1 1 calc R . . . .
H23B H 0.663415 0.639232 0.418948 0.032 Uiso 1 1 calc R . . . .
C31 C 1.00360(17) 0.36840(17) 0.84903(16) 0.0400(5) Uani 1 1 d . . . . .
H31A H 1.077740 0.405985 0.883487 0.048 Uiso 1 1 calc R . . . .
H31B H 0.981242 0.385766 0.777635 0.048 Uiso 1 1 calc R . . . .
C32 C 1.02420(16) 0.24400(18) 0.86215(15) 0.0396(5) Uani 1 1 d . . . . .
H32A H 1.091325 0.224575 0.842373 0.047 Uiso 1 1 calc R . . . .
H32B H 1.044413 0.225841 0.933215 0.047 Uiso 1 1 calc R . . . .
C33 C 0.91991(16) 0.17391(15) 0.80193(14) 0.0331(4) Uani 1 1 d . . . . .
H33A H 0.940815 0.095977 0.813947 0.040 Uiso 1 1 calc R . . . .
H33B H 0.854609 0.188292 0.825643 0.040 Uiso 1 1 calc R . . . .
C41 C 0.84384(19) 0.69109(19) 0.84747(19) 0.0497(5) Uani 1 1 d . . . . .
H41A H 0.791405 0.656630 0.787309 0.075 Uiso 1 1 calc GR . . . .
H41B H 0.859028 0.766373 0.832788 0.075 Uiso 1 1 calc GR . . . .
H41C H 0.808100 0.690807 0.898824 0.075 Uiso 1 1 calc GR . . . .

loop_
_atom_site_aniso_label
_atom_site_aniso_U_11
_atom_site_aniso_U_22
_atom_site_aniso_U_33
_atom_site_aniso_U_23
_atom_site_aniso_U_13
_atom_site_aniso_U_12
Cu1 0.01842(9) 0.01186(8) 0.01561(9) 0.00135(6) 0.00701(7) -0.00014(7)
O1 0.0286(6) 0.0207(5) 0.0174(5) -0.0033(4) 0.0083(4) -0.0026(4)
O2 0.0192(5) 0.0146(5) 0.0292(6) 0.0064(4) 0.0115(4) 0.0008(4)
O3 0.0265(6) 0.0341(7) 0.0292(7) 0.0008(5) 0.0044(5) 0.0047(5)
O4 0.0354(7) 0.0331(7) 0.0439(8) 0.0026(6) 0.0137(6) -0.0019(6)
O11 0.0383(7) 0.0358(7) 0.0151(6) 0.0044(5) 0.0071(5) 0.0053(5)
N1 0.0198(6) 0.0129(5) 0.0161(6) 0.0007(4) 0.0074(5) 0.0009(5)
N2 0.0229(6) 0.0177(6) 0.0151(7) 0.0006(5) 0.0070(5) 0.0022(5)
N3 0.0323(9) 0.0364(9) 0.0467(11) -0.0069(8) 0.0106(8) -0.0084(7)
C10 0.0183(7) 0.0133(6) 0.0240(8) -0.0011(5) 0.0085(6) 0.0011(5)
C11 0.0255(8) 0.0196(7) 0.0240(8) -0.0008(6) 0.0079(6) 0.0006(6)
C12 0.0269(8) 0.0294(9) 0.0258(9) -0.0073(7) 0.0028(7) 0.0018(7)
C13 0.0208(7) 0.0256(8) 0.0452(11) -0.0144(8) 0.0067(7) -0.0026(7)
C14 0.0221(7) 0.0167(7) 0.0520(12) -0.0056(7) 0.0167(8) -0.0038(6)
C15 0.0206(7) 0.0136(6) 0.0355(9) 0.0001(6) 0.0146(7) 0.0018(6)
C16 0.0307(8) 0.0162(7) 0.0409(10) 0.0081(7) 0.0225(8) 0.0030(6)
C17 0.0329(8) 0.0200(7) 0.0252(8) 0.0087(6) 0.0183(7) 0.0080(6)
C18 0.0227(7) 0.0159(6) 0.0195(7) 0.0032(5) 0.0108(6) 0.0059(6)
C19 0.0227(7) 0.0221(7) 0.0181(8) -0.0009(6) 0.0093(6) 0.0059(6)
C21 0.0190(7) 0.0265(8) 0.0306(9) 0.0011(7) 0.0077(6) -0.0002(6)
C22 0.0241(8) 0.0240(8) 0.0360(10) 0.0053(7) 0.0173(7) 0.0001(6)
C23 0.0243(8) 0.0177(7) 0.0430(10) 0.0020(7) 0.0178(7) -0.0019(6)
C31 0.0326(9) 0.0468(11) 0.0385(11) -0.0075(9) 0.0095(8) -0.0135(9)
C32 0.0280(9) 0.0548(12) 0.0316(10) -0.0017(9) 0.0046(8) 0.0052(9)
C33 0.0350(9) 0.0311(9) 0.0333(10) 0.0045(8) 0.0120(8) 0.0041(8)
C41 0.0398(11) 0.0531(13) 0.0573(15) 0.0049(11) 0.0180(10) 0.0047(10)

loop_
_atom_type_symbol
_atom_type_description
_atom_type_scat_dispersion_real
_atom_type_scat_dispersion_imag
_atom_type_scat_source
C C 0.0033 0.0016 'International Tables Vol C Tables 4.2.6.8 and 6.1.1.4'
H H 0.0000 0.0000 'International Tables Vol C Tables 4.2.6.8 and 6.1.1.4'
Cu Cu 0.3201 1.2651 'International Tables Vol C Tables 4.2.6.8 and 6.1.1.4'
N N 0.0061 0.0033 'International Tables Vol C Tables 4.2.6.8 and 6.1.1.4'
O O 0.0106 0.0060 'International Tables Vol C Tables 4.2.6.8 and 6.1.1.4'

loop_
_geom_angle_atom_site_label_1
_geom_angle_atom_site_label_2
_geom_angle_atom_site_label_3
_geom_angle
_geom_angle_site_symmetry_1
_geom_angle_site_symmetry_3
_geom_angle_publ_flag
O1 Cu1 Cu1 114.39(3) . 3_666 ?
O2 Cu1 Cu1 38.43(3) . 3_666 ?
O2 Cu1 Cu1 38.05(3) 3_666 3_666 ?
O2 Cu1 O1 116.90(4) . . ?
O2 Cu1 O1 101.38(4) 3_666 . ?
O2 Cu1 O2 76.48(5) . 3_666 ?
O2 Cu1 N1 163.70(5) . . ?
O2 Cu1 N1 93.85(4) 3_666 . ?
O2 Cu1 N2 168.82(5) 3_666 . ?
O2 Cu1 N2 94.56(5) . . ?
N1 Cu1 Cu1 130.65(3) . 3_666 ?
N1 Cu1 O1 77.55(4) . . ?
N2 Cu1 Cu1 132.65(4) . 3_666 ?
N2 Cu1 O1 88.57(5) . . ?
N2 Cu1 N1 93.26(5) . . ?
C19 O1 Cu1 112.72(10) . . ?
Cu1 O2 Cu1 103.52(5) . 3_666 ?
C23 O2 Cu1 125.66(9) . . ?
C23 O2 Cu1 127.30(9) . 3_666 ?
C10 N1 Cu1 123.77(10) . . ?
C18 N1 Cu1 116.30(10) . . ?
C18 N1 C10 119.50(12) . . ?
C21 N2 Cu1 116.66(10) . . ?
N1 C10 C11 119.63(13) . . ?
N1 C10 C15 120.64(14) . . ?
C11 C10 C15 119.73(14) . . ?
C12 C11 C10 120.08(15) . . ?
C11 C12 C13 120.75(17) . . ?
C14 C13 C12 120.31(16) . . ?
C13 C14 C15 120.63(15) . . ?
C14 C15 C10 118.50(15) . . ?
C16 C15 C10 118.29(14) . . ?
C16 C15 C14 123.21(15) . . ?
C17 C16 C15 119.76(14) . . ?
C16 C17 C18 119.25(15) . . ?
N1 C18 C17 122.50(14) . . ?
N1 C18 C19 116.28(13) . . ?
C17 C18 C19 121.22(14) . . ?
O1 C19 C18 116.62(13) . . ?
O11 C19 O1 126.51(15) . . ?
O11 C19 C18 116.87(14) . . ?
N2 C21 C22 111.38(13) . . ?
C21 C22 C23 113.25(14) . . ?
O2 C23 C22 112.94(12) . . ?
N3 C31 C32 115.91(17) . . ?
C33 C32 C31 114.33(16) . . ?
O3 C33 C32 113.13(16) . . ?

loop_
_geom_bond_atom_site_label_1
_geom_bond_atom_site_label_2
_geom_bond_distance
_geom_bond_site_symmetry_2
_geom_bond_publ_flag
Cu1 Cu1 3.0530(3) 3_666 ?
Cu1 O1 2.2311(11) . ?
Cu1 O2 1.9353(10) . ?
Cu1 O2 1.9518(10) 3_666 ?
Cu1 N1 2.0422(12) . ?
Cu1 N2 1.9921(13) . ?
O1 C19 1.2532(19) . ?
O2 C23 1.4040(17) . ?
O3 C33 1.419(2) . ?
O4 C41 1.412(2) . ?
O11 C19 1.2437(19) . ?
N1 C10 1.3723(19) . ?
N1 C18 1.3238(19) . ?
N2 C21 1.475(2) . ?
N3 C31 1.459(3) . ?
C10 C11 1.403(2) . ?
C10 C15 1.422(2) . ?
C11 C12 1.367(2) . ?
C12 C13 1.411(3) . ?
C13 C14 1.359(3) . ?
C14 C15 1.419(2) . ?
C15 C16 1.402(2) . ?
C16 C17 1.367(3) . ?
C17 C18 1.407(2) . ?
C18 C19 1.529(2) . ?
C21 C22 1.513(2) . ?
C22 C23 1.520(2) . ?
C31 C32 1.517(3) . ?
C32 C33 1.509(3) . ?

loop_
_geom_hbond_atom_site_label_D
_geom_hbond_atom_site_label_H
_geom_hbond_atom_site_label_A
_geom_hbond_distance_DH
_geom_hbond_distance_HA
_geom_hbond_distance_DA
_geom_hbond_angle_DHA
_geom_hbond_site_symmetry_A
_geom_hbond_publ_flag
O3 H3 O4 0.83(2) 1.88(2) 2.708(2) 178(2) 2_746 yes
O4 H4 N3 0.84(3) 1.83(3) 2.657(2) 172(3) . yes
N2 H2A O11 0.818(19) 2.08(2) 2.8982(18) 177.4(18) 4_565 yes
N2 H2B O3 0.84(2) 2.19(2) 2.9837(18) 158.5(17) . yes
